data_2235746
loop_
_publ_author_name
'Sabari, V.'
'Selvakumar, R.'
'Bakthadoss, M.'
'Aravindhan, S.'

_publ_section_title
;
 (<i>Z</i>)-3-Benzyl-1,5-benzothiazepin-4(5<i>H</i>)-one
;
_journal_coeditor_code BT5942
_journal_issue 8
_journal_name_full 'Acta Crystallographica Section E'
_journal_page_first o2329
_journal_paper_doi 10.1107/S1600536812029054
_journal_volume 68
_journal_year 2012
_chemical_formula_iupac 'C16 H13 N O S'
_chemical_formula_moiety 'C16 H13 N O S'
_chemical_formula_sum 'C16 H13 N O S'
_chemical_formula_weight 267.33
_chemical_name_systematic
;
(<i>Z</i>)-3-Benzyl-1,5-benzothiazepin-4(5<i>H</i>)-one
;
_space_group_IT_number 14
_symmetry_cell_setting monoclinic
_symmetry_space_group_name_Hall '-P 2ybc'
_symmetry_space_group_name_H-M 'P 1 21/c 1'
_atom_sites_solution_hydrogens geom
_atom_sites_solution_primary direct
_atom_sites_solution_secondary difmap
_audit_creation_method SHELXL-97
_cell_angle_alpha 90.00
_cell_angle_beta 94.727(3)
_cell_angle_gamma 90.00
_cell_formula_units_Z 4
_cell_length_a 9.3409(6)
_cell_length_b 11.7876(7)
_cell_length_c 11.8310(6)
_cell_measurement_reflns_used 8725
_cell_measurement_temperature 293(2)
_cell_measurement_theta_max 29.0897
_cell_measurement_theta_min 2.7582
_cell_volume 1298.24(13)
_computing_cell_refinement '<i>SAINT</i> (Bruker, 2008)'
_computing_data_collection '<i>APEX2</i> (Bruker, 2008)'
_computing_data_reduction '<i>SAINT</i> (Bruker, 2008)'
_computing_molecular_graphics '<i>ORTEP-3</i> (Farrugia, 1997)'
_computing_publication_material '<i>SHELXL97</i> (Sheldrick, 2008) and <i>PLATON</i> (Spek, 2009)'
_computing_structure_refinement '<i>SHELXL97</i> (Sheldrick, 2008)'
_computing_structure_solution '<i>SHELXS97</i> (Sheldrick, 2008)'
_diffrn_ambient_temperature 293(2)
_diffrn_detector_area_resol_mean 15.9948
_diffrn_measured_fraction_theta_full 0.998
_diffrn_measured_fraction_theta_max 0.998
_diffrn_measurement_device_type 'Bruker SMART APEXII CCD'
_diffrn_measurement_method '\w and \f scans'
_diffrn_radiation_monochromator graphite
_diffrn_radiation_source 'fine-focus sealed tube'
_diffrn_radiation_type MoK\a
_diffrn_radiation_wavelength 0.71073
_diffrn_reflns_av_R_equivalents 0.0239
_diffrn_reflns_av_sigmaI/netI 0.0197
_diffrn_reflns_limit_h_max 12
_diffrn_reflns_limit_h_min -12
_diffrn_reflns_limit_k_max 15
_diffrn_reflns_limit_k_min -12
_diffrn_reflns_limit_l_max 15
_diffrn_reflns_limit_l_min -15
_diffrn_reflns_number 11696
_diffrn_reflns_theta_full 28.28
_diffrn_reflns_theta_max 28.28
_diffrn_reflns_theta_min 2.19
_exptl_absorpt_coefficient_mu 0.239
_exptl_absorpt_correction_T_max 0.9902
_exptl_absorpt_correction_T_min 0.9797
_exptl_absorpt_correction_type multi-scan
_exptl_absorpt_process_details '(<i>SADABS</i>; Bruker, 2008)'
_exptl_crystal_colour colourless
_exptl_crystal_density_diffrn 1.368
_exptl_crystal_density_method 'not measured'
_exptl_crystal_description monoclinic
_exptl_crystal_F_000 560
_exptl_crystal_size_max 0.32
_exptl_crystal_size_mid 0.20
_exptl_crystal_size_min 0.10
_refine_diff_density_max 0.246
_refine_diff_density_min -0.310
_refine_ls_extinction_method none
_refine_ls_goodness_of_fit_ref 1.028
_refine_ls_hydrogen_treatment refall
_refine_ls_matrix_type full
_refine_ls_number_parameters 224
_refine_ls_number_reflns 3220
_refine_ls_number_restraints 0
_refine_ls_restrained_S_all 1.028
_refine_ls_R_factor_all 0.0444
_refine_ls_R_factor_gt 0.0363
_refine_ls_shift/su_max 0.001
_refine_ls_shift/su_mean 0.000
_refine_ls_structure_factor_coef Fsqd
_refine_ls_weighting_details 'calc w=1/[\s^2^(Fo^2^)+(0.0473P)^2^+0.3853P] where P=(Fo^2^+2Fc^2^)/3'
_refine_ls_weighting_scheme calc
_refine_ls_wR_factor_gt 0.0938
_refine_ls_wR_factor_ref 0.1001
_reflns_number_gt 2700
_reflns_number_total 3220
_reflns_threshold_expression I>2\s(I)
_cod_data_source_file bt5942.cif
_cod_data_source_block I
_cod_original_sg_symbol_Hall ' -P 2ybc'
_cod_original_sg_symbol_H-M 'P 21/c'
_cod_database_code 2235746
_cod_database_fobs_code 2235746

loop_
_symmetry_equiv_pos_as_xyz
'x, y, z'
'-x, y+1/2, -z+1/2'
'-x, -y, -z'
'x, -y-1/2, z-1/2'

loop_
_atom_site_type_symbol
_atom_site_label
_atom_site_fract_x
_atom_site_fract_y
_atom_site_fract_z
_atom_site_U_iso_or_equiv
_atom_site_adp_type
_atom_site_calc_flag
_atom_site_occupancy
_atom_site_symmetry_multiplicity
H H10A 0.9319(19) 0.4199(16) 1.0576(15) 0.054(5) Uiso d 1 1
H H14 1.158(2) 0.0216(19) 1.2706(18) 0.071(6) Uiso d 1 1
H H13 1.253(3) 0.210(2) 1.287(2) 0.090(7) Uiso d 1 1
H H2 0.520(2) 0.0349(17) 0.7510(18) 0.067(6) Uiso d 1 1
H H4 0.264(2) 0.0652(19) 1.0082(18) 0.075(6) Uiso d 1 1
H H3 0.341(2) -0.0401(19) 0.8584(18) 0.078(6) Uiso d 1 1
H H5 0.367(2) 0.2445(15) 1.0477(16) 0.051(5) Uiso d 1 1
H H9 0.906(2) 0.2452(13) 0.8225(15) 0.047(4) Uiso d 1 1
H H12 1.152(2) 0.3537(18) 1.1720(16) 0.066(6) Uiso d 1 1
H H16 0.8605(18) 0.1324(14) 1.0263(14) 0.048(4) Uiso d 1 1
H H15 0.960(2) -0.0149(19) 1.1441(18) 0.075(6) Uiso d 1 1
H H 0.4802(19) 0.4003(15) 0.9656(14) 0.050(5) Uiso d 1 1
H H10B 1.0195(19) 0.3709(15) 0.9641(15) 0.053(5) Uiso d 1 1
S S1 0.67169(4) 0.23482(4) 0.74334(3) 0.04629(13) Uani d 1 1
O O1 0.69525(11) 0.49768(9) 1.00015(11) 0.0515(3) Uani d 1 1
N N1 0.54541(12) 0.35755(9) 0.94400(10) 0.0376(3) Uani d 1 1
C C9 0.81284(15) 0.27217(12) 0.84256(12) 0.0377(3) Uani d 1 1
C C1 0.54547(14) 0.18101(11) 0.83286(11) 0.0361(3) Uani d 1 1
C C8 0.80771(13) 0.33382(10) 0.93653(11) 0.0326(3) Uani d 1 1
C C7 0.67881(14) 0.40033(11) 0.96316(11) 0.0345(3) Uani d 1 1
C C10 0.94322(15) 0.35387(12) 1.01201(13) 0.0397(3) Uani d 1 1
C C6 0.49997(14) 0.24447(10) 0.92206(11) 0.0332(3) Uani d 1 1
C C11 0.99742(13) 0.25642(11) 1.08739(11) 0.0335(3) Uani d 1 1
C C16 0.94145(15) 0.14763(12) 1.08123(12) 0.0396(3) Uani d 1 1
C C12 1.11413(16) 0.27689(16) 1.16571(13) 0.0490(4) Uani d 1 1
C C5 0.39623(16) 0.20069(14) 0.98728(14) 0.0448(3) Uani d 1 1
C C14 1.11727(19) 0.08314(19) 1.22626(15) 0.0599(5) Uani d 1 1
C C13 1.17296(18) 0.1913(2) 1.23380(15) 0.0628(5) Uani d 1 1
C C2 0.48567(18) 0.07488(14) 0.80956(15) 0.0511(4) Uani d 1 1
C C15 1.00050(19) 0.06142(15) 1.15013(14) 0.0508(4) Uani d 1 1
C C4 0.33594(18) 0.09600(16) 0.96179(17) 0.0568(4) Uani d 1 1
C C3 0.37969(19) 0.03362(15) 0.87283(18) 0.0613(5) Uani d 1 1

loop_
_atom_site_aniso_label
_atom_site_aniso_U_11
_atom_site_aniso_U_22
_atom_site_aniso_U_33
_atom_site_aniso_U_12
_atom_site_aniso_U_13
_atom_site_aniso_U_23
S1 0.0532(2) 0.0562(2) 0.02983(18) -0.00076(17) 0.00540(15) -0.00396(14)
O1 0.0427(6) 0.0312(5) 0.0809(8) 0.0002(4) 0.0071(5) -0.0154(5)
N1 0.0322(6) 0.0297(5) 0.0512(7) 0.0043(4) 0.0054(5) -0.0075(5)
C9 0.0372(7) 0.0390(7) 0.0381(7) 0.0021(5) 0.0096(5) 0.0012(5)
C1 0.0350(6) 0.0356(7) 0.0370(6) 0.0033(5) -0.0019(5) -0.0029(5)
C8 0.0327(6) 0.0275(6) 0.0382(6) -0.0004(5) 0.0067(5) 0.0038(5)
C7 0.0363(6) 0.0280(6) 0.0396(6) 0.0018(5) 0.0054(5) -0.0013(5)
C10 0.0339(7) 0.0322(7) 0.0530(8) -0.0054(5) 0.0037(6) -0.0020(6)
C6 0.0301(6) 0.0311(6) 0.0377(6) 0.0021(5) -0.0018(5) -0.0018(5)
C11 0.0258(6) 0.0411(7) 0.0340(6) -0.0021(5) 0.0057(5) -0.0062(5)
C16 0.0374(7) 0.0402(7) 0.0403(7) -0.0027(6) -0.0011(5) 0.0001(6)
C12 0.0338(7) 0.0670(10) 0.0457(8) -0.0105(7) 0.0010(6) -0.0089(7)
C5 0.0367(7) 0.0492(8) 0.0489(8) -0.0044(6) 0.0063(6) -0.0045(7)
C14 0.0478(9) 0.0839(13) 0.0477(9) 0.0169(9) 0.0033(7) 0.0187(9)
C13 0.0374(8) 0.1029(16) 0.0461(9) -0.0014(9) -0.0081(7) 0.0013(9)
C2 0.0507(9) 0.0421(8) 0.0593(9) 0.0009(7) -0.0025(7) -0.0175(7)
C15 0.0534(9) 0.0482(9) 0.0509(8) 0.0051(7) 0.0045(7) 0.0096(7)
C4 0.0458(9) 0.0543(10) 0.0705(11) -0.0141(7) 0.0066(8) 0.0015(8)
C3 0.0529(10) 0.0412(9) 0.0888(13) -0.0142(7) -0.0001(9) -0.0104(9)

loop_
_atom_type_symbol
_atom_type_description
_atom_type_scat_dispersion_real
_atom_type_scat_dispersion_imag
_atom_type_scat_source
C C 0.0033 0.0016 'International Tables Vol C Tables 4.2.6.8 and 6.1.1.4'
H H 0.0000 0.0000 'International Tables Vol C Tables 4.2.6.8 and 6.1.1.4'
N N 0.0061 0.0033 'International Tables Vol C Tables 4.2.6.8 and 6.1.1.4'
O O 0.0106 0.0060 'International Tables Vol C Tables 4.2.6.8 and 6.1.1.4'
S S 0.1246 0.1234 'International Tables Vol C Tables 4.2.6.8 and 6.1.1.4'

loop_
_geom_angle_atom_site_label_1
_geom_angle_atom_site_label_2
_geom_angle_atom_site_label_3
_geom_angle
C9 S1 C1 101.05(6)
C7 N1 C6 129.99(11)
C7 N1 H 114.0(12)
C6 N1 H 113.8(12)
C8 C9 S1 128.37(11)
C8 C9 H9 118.4(10)
S1 C9 H9 113.2(10)
C2 C1 C6 119.54(13)
C2 C1 S1 118.81(11)
C6 C1 S1 121.57(10)
C9 C8 C7 123.22(12)
C9 C8 C10 119.61(12)
C7 C8 C10 116.46(12)
O1 C7 N1 119.66(12)
O1 C7 C8 119.00(12)
N1 C7 C8 121.30(11)
C8 C10 C11 116.97(11)
C8 C10 H10A 109.6(11)
C11 C10 H10A 109.4(11)
C8 C10 H10B 107.9(10)
C11 C10 H10B 106.0(11)
H10A C10 H10B 106.3(15)
C5 C6 C1 119.61(13)
C5 C6 N1 117.44(12)
C1 C6 N1 122.71(12)
C16 C11 C12 117.84(14)
C16 C11 C10 124.38(12)
C12 C11 C10 117.75(13)
C11 C16 C15 121.13(14)
C11 C16 H16 118.4(10)
C15 C16 H16 120.4(10)
C13 C12 C11 121.01(17)
C13 C12 H12 120.7(12)
C11 C12 H12 118.2(12)
C4 C5 C6 120.17(15)
C4 C5 H5 121.1(11)
C6 C5 H5 118.7(11)
C13 C14 C15 119.21(16)
C13 C14 H14 122.2(13)
C15 C14 H14 118.5(13)
C14 C13 C12 120.67(16)
C14 C13 H13 121.2(15)
C12 C13 H13 118.1(15)
C3 C2 C1 120.36(15)
C3 C2 H2 122.7(13)
C1 C2 H2 117.0(13)
C14 C15 C16 120.12(17)
C14 C15 H15 120.0(12)
C16 C15 H15 119.9(13)
C3 C4 C5 120.30(16)
C3 C4 H4 119.7(13)
C5 C4 H4 120.0(13)
C4 C3 C2 119.98(16)
C4 C3 H3 119.7(13)
C2 C3 H3 120.2(13)

loop_
_geom_bond_atom_site_label_1
_geom_bond_atom_site_label_2
_geom_bond_distance
S1 C9 1.7479(15)
S1 C1 1.7663(14)
O1 C7 1.2332(16)
N1 C7 1.3460(17)
N1 C6 1.4165(16)
N1 H 0.846(18)
C9 C8 1.3324(19)
C9 H9 0.976(18)
C1 C2 1.388(2)
C1 C6 1.3885(18)
C8 C7 1.4920(17)
C8 C10 1.5064(19)
C10 C11 1.515(2)
C10 H10A 0.958(19)
C10 H10B 0.968(18)
C6 C5 1.387(2)
C11 C16 1.3845(19)
C11 C12 1.392(2)
C16 C15 1.388(2)
C16 H16 0.972(17)
C12 C13 1.377(3)
C12 H12 0.97(2)
C5 C4 1.379(2)
C5 H5 0.942(19)
C14 C13 1.377(3)
C14 C15 1.380(3)
C14 H14 0.96(2)
C13 H13 0.96(3)
C2 C3 1.378(3)
C2 H2 0.92(2)
C15 H15 0.98(2)
C4 C3 1.373(3)
C4 H4 0.97(2)
C3 H3 0.95(2)

loop_
_geom_hbond_atom_site_label_D
_geom_hbond_atom_site_label_H
_geom_hbond_atom_site_label_A
_geom_hbond_site_symmetry_A
_geom_hbond_distance_DH
_geom_hbond_distance_HA
_geom_hbond_distance_DA
_geom_hbond_angle_DHA
N1 H O1 3_667 0.847(18) 2.098(19) 2.9407(15) 173.1(16)

loop_
_geom_torsion_atom_site_label_1
_geom_torsion_atom_site_label_2
_geom_torsion_atom_site_label_3
_geom_torsion_atom_site_label_4
_geom_torsion
C1 S1 C9 C8 -49.95(14)
C9 S1 C1 C2 -128.63(12)
C9 S1 C1 C6 54.52(12)
S1 C9 C8 C7 -11.3(2)
S1 C9 C8 C10 178.70(10)
C6 N1 C7 O1 -167.26(14)
C6 N1 C7 C8 15.0(2)
C9 C8 C7 O1 -135.97(15)
C10 C8 C7 O1 34.35(18)
C9 C8 C7 N1 41.8(2)
C10 C8 C7 N1 -147.91(13)
C9 C8 C10 C11 -76.59(17)
C7 C8 C10 C11 112.72(14)
C2 C1 C6 C5 0.5(2)
S1 C1 C6 C5 177.32(11)
C2 C1 C6 N1 -173.63(13)
S1 C1 C6 N1 3.20(18)
C7 N1 C6 C5 129.13(16)
C7 N1 C6 C1 -56.6(2)
C8 C10 C11 C16 8.3(2)
C8 C10 C11 C12 -173.77(12)
C12 C11 C16 C15 -0.6(2)
C10 C11 C16 C15 177.38(14)
C16 C11 C12 C13 0.8(2)
C10 C11 C12 C13 -177.31(14)
C1 C6 C5 C4 -1.7(2)
N1 C6 C5 C4 172.74(14)
C15 C14 C13 C12 -0.6(3)
C11 C12 C13 C14 -0.2(3)
C6 C1 C2 C3 1.4(2)
S1 C1 C2 C3 -175.52(14)
C13 C14 C15 C16 0.8(3)
C11 C16 C15 C14 -0.2(2)
C6 C5 C4 C3 1.0(3)
C5 C4 C3 C2 0.9(3)
C1 C2 C3 C4 -2.1(3)

loop_
_cod_related_entry_id
_cod_related_entry_database
_cod_related_entry_code
1 ChemSpider 30657941
